data_4032505
loop_
_publ_author_name
'El Bouakher, Abderrahman'
'Tasserie, Jordan'
'Le Goff, Ronan'
'Lhoste, J\'er\^ome'
'Martel, Arnaud'
'Comesse, S\'ebastien'

_publ_section_title
;
 Chemo-, Regio-, and Stereoselective Synthesis of Polysusbtituted
 Oxazolo[3,2-d][1,4]oxazepin-5(3H)ones via a Domino
 oxa-Michael/aza-Michael/Williamson Cycloetherification Sequence.
;
_journal_issue 11
_journal_name_full 'The Journal of organic chemistry'
_journal_page_first 5798
_journal_page_last 5809
_journal_paper_doi 10.1021/acs.joc.7b00629
_journal_volume 82
_journal_year 2017
_chemical_absolute_configuration rm
_chemical_formula_sum 'C28 H25 N O4'
_chemical_formula_weight 439.49
_chemical_name_systematic
; 
 ? 
;
_space_group_IT_number 19
_symmetry_cell_setting orthorhombic
_symmetry_space_group_name_Hall 'P 2ac 2ab'
_symmetry_space_group_name_H-M 'P 21 21 21'
_atom_sites_solution_hydrogens geom
_atom_sites_solution_primary direct
_atom_sites_solution_secondary difmap
_audit_creation_method SHELXL-97
_cell_angle_alpha 90.00
_cell_angle_beta 90.00
_cell_angle_gamma 90.00
_cell_formula_units_Z 4
_cell_length_a 6.1641(3)
_cell_length_b 17.7996(9)
_cell_length_c 21.8234(12)
_cell_measurement_reflns_used 5371
_cell_measurement_temperature 296(2)
_cell_measurement_theta_max 20.3
_cell_measurement_theta_min 2.7
_cell_volume 2394.4(2)
_computing_cell_refinement 'SAINT-Plus (Bruker, 2007)'
_computing_data_collection 'APEX2 (Bruker, 2007)'
_computing_data_reduction 'SAINT-Plus (Bruker, 2007)'
_computing_structure_refinement 'SHELXL-97 (Sheldrick, 2008)'
_computing_structure_solution 'SHELXS-97 (Sheldrick, 2008)'
_diffrn_ambient_temperature 296(2)
_diffrn_measured_fraction_theta_full 0.997
_diffrn_measured_fraction_theta_max 0.997
_diffrn_measurement_device_type 'Bruker APEXII'
_diffrn_measurement_method '\w scans'
_diffrn_radiation_monochromator graphite
_diffrn_radiation_source 'fine-focus sealed tube'
_diffrn_radiation_type MoK\a
_diffrn_radiation_wavelength 0.71073
_diffrn_reflns_av_R_equivalents 0.0520
_diffrn_reflns_av_sigmaI/netI 0.0433
_diffrn_reflns_limit_h_max 7
_diffrn_reflns_limit_h_min -7
_diffrn_reflns_limit_k_max 22
_diffrn_reflns_limit_k_min -22
_diffrn_reflns_limit_l_max 28
_diffrn_reflns_limit_l_min -27
_diffrn_reflns_number 34581
_diffrn_reflns_theta_full 27.22
_diffrn_reflns_theta_max 27.22
_diffrn_reflns_theta_min 1.48
_diffrn_standards_decay_% 0
_diffrn_standards_interval_count 0
_diffrn_standards_number 0
_exptl_absorpt_coefficient_mu 0.081
_exptl_absorpt_correction_T_max 0.746
_exptl_absorpt_correction_T_min 0.676
_exptl_absorpt_correction_type multi-scan
_exptl_absorpt_process_details '(SHELX76; Sheldrick, 2008)'
_exptl_crystal_colour colorless
_exptl_crystal_density_diffrn 1.219
_exptl_crystal_density_meas ?
_exptl_crystal_density_method 'not measured'
_exptl_crystal_description platelets
_exptl_crystal_F_000 928
_exptl_crystal_size_max 0.321
_exptl_crystal_size_mid 0.168
_exptl_crystal_size_min 0.055
_refine_diff_density_max 0.181
_refine_diff_density_min -0.152
_refine_diff_density_rms 0.038
_refine_ls_abs_structure_details 'Flack H D (1983), Acta Cryst. A39, 876-881'
_refine_ls_abs_structure_Flack -0.3(13)
_refine_ls_extinction_method none
_refine_ls_goodness_of_fit_ref 1.011
_refine_ls_hydrogen_treatment constr
_refine_ls_matrix_type full
_refine_ls_number_parameters 300
_refine_ls_number_reflns 5309
_refine_ls_number_restraints 0
_refine_ls_restrained_S_all 1.011
_refine_ls_R_factor_all 0.0994
_refine_ls_R_factor_gt 0.0472
_refine_ls_shift/su_max 0.001
_refine_ls_shift/su_mean 0.000
_refine_ls_structure_factor_coef Fsqd
_refine_ls_weighting_details 'calc w=1/[\s^2^(Fo^2^)+(0.0687P)^2^+0.0500P] where P=(Fo^2^+2Fc^2^)/3'
_refine_ls_weighting_scheme calc
_refine_ls_wR_factor_gt 0.1109
_refine_ls_wR_factor_ref 0.1324
_reflns_number_gt 3134
_reflns_number_total 5309
_reflns_threshold_expression >2sigma(I)
_cod_data_source_file jo7b00629_si_003.cif
_cod_data_source_block abs155
_cod_depositor_comments
;
The following automatic conversions were performed:

'_exptl_crystal_density_meas' value 'not measured' was changed to '?'
- the value is perceived as not measured.

Automatic conversion script
Id: cif_fix_values 4973 2017-02-22 13:04:09Z antanas 

 Adding full bibliography for 4032505--4032506.cif.
;
_cod_database_code 4032505

loop_
_symmetry_equiv_pos_as_xyz
'x, y, z'
'x+1/2, -y+1/2, -z'
'-x, y+1/2, -z+1/2'
'-x+1/2, -y, z+1/2'

loop_
_atom_site_label
_atom_site_type_symbol
_atom_site_fract_x
_atom_site_fract_y
_atom_site_fract_z
_atom_site_U_iso_or_equiv
_atom_site_adp_type
_atom_site_occupancy
_atom_site_symmetry_multiplicity
_atom_site_calc_flag
_atom_site_refinement_flags
O1 O -0.1944(2) 0.38092(8) 0.85744(6) 0.0526(4) Uani 1 1 d .
O2 O 0.0311(3) 0.59032(8) 0.87444(7) 0.0636(4) Uani 1 1 d .
O3 O 0.4367(3) 0.50872(10) 0.82773(9) 0.0792(5) Uani 1 1 d .
O4 O -0.0845(5) 0.41466(12) 1.01693(9) 0.1336(11) Uani 1 1 d .
N1 N -0.0520(3) 0.49421(9) 0.93862(8) 0.0580(5) Uani 1 1 d .
C1 C -0.4152(12) 0.6790(4) 1.0806(4) 0.208(5) Uani 1 1 d .
H1 H -0.5179 0.7054 1.1032 0.250 Uiso 1 1 calc R
C2 C -0.0959(9) 0.5983(2) 1.07681(16) 0.1397(17) Uani 1 1 d .
H2 H 0.0147 0.5729 1.0971 0.168 Uiso 1 1 calc R
C3 C -0.1161(6) 0.59631(16) 1.01421(14) 0.0874(9) Uani 1 1 d .
C4 C 0.0461(5) 0.55299(13) 0.97712(11) 0.0706(7) Uani 1 1 d .
H4 H 0.1533 0.5302 1.0046 0.085 Uiso 1 1 calc R
C5 C -0.0532(4) 0.51649(10) 0.87362(9) 0.0502(5) Uani 1 1 d .
H5 H -0.2033 0.5178 0.8588 0.060 Uiso 1 1 calc R
C6 C 0.0776(3) 0.46398(11) 0.83363(9) 0.0470(5) Uani 1 1 d .
C7 C 0.0019(3) 0.39369(11) 0.82848(9) 0.0492(5) Uani 1 1 d .
C8 C 0.0831(4) 0.33157(12) 0.79049(10) 0.0532(6) Uani 1 1 d .
C9 C -0.0591(5) 0.27396(13) 0.77440(11) 0.0701(7) Uani 1 1 d .
H9 H -0.2004 0.2743 0.7894 0.084 Uiso 1 1 calc R
C10 C 0.0076(5) 0.21664(15) 0.73664(13) 0.0802(8) Uani 1 1 d .
H10 H -0.0904 0.1793 0.7256 0.096 Uiso 1 1 calc R
C11 C 0.2145(6) 0.21371(16) 0.71521(14) 0.0839(9) Uani 1 1 d .
H11 H 0.2586 0.1745 0.6900 0.101 Uiso 1 1 calc R
C12 C -0.1043(5) 0.42631(14) 0.96244(11) 0.0726(8) Uani 1 1 d .
C13 C -0.1974(4) 0.36377(12) 0.92295(10) 0.0595(6) Uani 1 1 d .
C14 C 0.1622(4) 0.59809(14) 0.92822(12) 0.0738(7) Uani 1 1 d .
H14A H 0.1736 0.6504 0.9402 0.089 Uiso 1 1 calc R
H14B H 0.3068 0.5784 0.9212 0.089 Uiso 1 1 calc R
C15 C 0.2663(4) 0.49845(13) 0.80072(11) 0.0549(6) Uani 1 1 d .
C16 C 0.2342(4) 0.52474(12) 0.73674(11) 0.0543(6) Uani 1 1 d .
C17 C 0.4007(5) 0.56335(14) 0.70770(14) 0.0739(7) Uani 1 1 d .
H17 H 0.5321 0.5707 0.7277 0.089 Uiso 1 1 calc R
C18 C 0.3715(6) 0.59076(18) 0.64929(15) 0.0954(10) Uani 1 1 d .
H18 H 0.4830 0.6170 0.6301 0.115 Uiso 1 1 calc R
C19 C 0.1805(7) 0.57963(18) 0.61945(14) 0.0945(10) Uani 1 1 d .
H19 H 0.1632 0.5982 0.5799 0.113 Uiso 1 1 calc R
C20 C 0.0145(6) 0.54182(18) 0.64651(13) 0.0899(9) Uani 1 1 d .
H20 H -0.1151 0.5342 0.6256 0.108 Uiso 1 1 calc R
C21 C 0.0406(4) 0.51459(14) 0.70590(12) 0.0721(7) Uani 1 1 d .
H21 H -0.0731 0.4894 0.7249 0.087 Uiso 1 1 calc R
C22 C 0.2935(4) 0.32805(16) 0.76884(13) 0.0770(8) Uani 1 1 d .
H22 H 0.3925 0.3653 0.7795 0.092 Uiso 1 1 calc R
C23 C 0.3577(5) 0.26960(17) 0.73140(14) 0.0916(9) Uani 1 1 d .
H23 H 0.4995 0.2680 0.7169 0.110 Uiso 1 1 calc R
C24 C -0.0744(6) 0.29185(14) 0.93545(13) 0.0893(9) Uani 1 1 d .
H24A H 0.0736 0.2976 0.9226 0.134 Uiso 1 1 calc R
H24B H -0.1401 0.2513 0.9132 0.134 Uiso 1 1 calc R
H24C H -0.0785 0.2810 0.9785 0.134 Uiso 1 1 calc R
C25 C -0.4387(5) 0.35674(18) 0.93694(13) 0.0875(9) Uani 1 1 d .
H25A H -0.4998 0.3169 0.9128 0.131 Uiso 1 1 calc R
H25B H -0.5103 0.4031 0.9272 0.131 Uiso 1 1 calc R
H25C H -0.4582 0.3457 0.9796 0.131 Uiso 1 1 calc R
C26 C -0.2809(6) 0.6357(3) 0.9873(2) 0.1336(17) Uani 1 1 d .
H26 H -0.2949 0.6336 0.9449 0.160 Uiso 1 1 calc R
C27 C -0.4268(7) 0.6781(3) 1.0199(3) 0.187(3) Uani 1 1 d .
H27 H -0.5326 0.7058 0.9997 0.225 Uiso 1 1 calc R
C28 C -0.2553(16) 0.6419(4) 1.1093(3) 0.199(4) Uani 1 1 d .
H28 H -0.2473 0.6444 1.1519 0.238 Uiso 1 1 calc R

loop_
_atom_site_aniso_label
_atom_site_aniso_U_11
_atom_site_aniso_U_22
_atom_site_aniso_U_33
_atom_site_aniso_U_23
_atom_site_aniso_U_13
_atom_site_aniso_U_12
O1 0.0534(9) 0.0539(9) 0.0505(9) 0.0060(7) -0.0073(7) -0.0136(7)
O2 0.0708(11) 0.0385(7) 0.0815(11) 0.0050(7) -0.0046(9) -0.0063(7)
O3 0.0504(9) 0.0926(13) 0.0947(13) 0.0127(10) -0.0210(10) -0.0150(10)
O4 0.245(3) 0.0984(15) 0.0569(12) 0.0203(11) -0.0413(16) -0.063(2)
N1 0.0744(12) 0.0467(10) 0.0529(11) 0.0001(9) -0.0116(10) -0.0100(10)
C1 0.173(6) 0.169(7) 0.282(11) -0.136(7) 0.112(7) -0.069(5)
C2 0.242(5) 0.091(2) 0.086(2) -0.024(2) 0.019(3) -0.028(3)
C3 0.103(2) 0.0756(18) 0.084(2) -0.0324(16) 0.0057(19) -0.0331(18)
C4 0.0790(18) 0.0597(15) 0.0731(17) -0.0087(13) -0.0205(15) -0.0164(14)
C5 0.0524(12) 0.0410(11) 0.0572(13) 0.0082(9) -0.0081(11) -0.0039(10)
C6 0.0468(11) 0.0434(11) 0.0508(12) 0.0057(9) -0.0123(10) -0.0021(10)
C7 0.0485(13) 0.0493(12) 0.0499(12) 0.0055(10) -0.0107(10) -0.0054(10)
C8 0.0542(13) 0.0471(12) 0.0583(13) 0.0030(10) -0.0140(11) -0.0027(10)
C9 0.0777(17) 0.0618(14) 0.0708(16) -0.0096(12) -0.0024(15) -0.0167(14)
C10 0.092(2) 0.0645(16) 0.0837(19) -0.0163(14) -0.0050(17) -0.0145(15)
C11 0.099(2) 0.0661(17) 0.087(2) -0.0255(14) -0.0162(19) 0.0107(16)
C12 0.103(2) 0.0615(15) 0.0533(16) 0.0081(12) -0.0197(14) -0.0154(15)
C13 0.0782(16) 0.0514(13) 0.0491(13) 0.0113(10) -0.0069(13) -0.0108(12)
C14 0.0695(16) 0.0599(15) 0.0921(19) -0.0168(14) -0.0098(16) -0.0133(13)
C15 0.0467(13) 0.0456(12) 0.0725(15) 0.0003(11) -0.0042(12) -0.0002(10)
C16 0.0540(14) 0.0471(13) 0.0617(14) 0.0011(10) 0.0047(12) 0.0008(10)
C17 0.0650(17) 0.0713(16) 0.0853(19) 0.0005(14) 0.0188(15) -0.0030(13)
C18 0.119(3) 0.087(2) 0.080(2) 0.0119(17) 0.041(2) -0.008(2)
C19 0.128(3) 0.089(2) 0.0665(19) 0.0105(16) 0.015(2) 0.013(2)
C20 0.100(2) 0.095(2) 0.0741(19) 0.0117(16) -0.0155(18) 0.0075(19)
C21 0.0689(17) 0.0750(17) 0.0724(16) 0.0149(13) -0.0072(15) -0.0071(14)
C22 0.0604(16) 0.0703(17) 0.100(2) -0.0245(15) -0.0076(16) -0.0006(13)
C23 0.0690(19) 0.089(2) 0.117(2) -0.0337(19) -0.0059(18) 0.0096(16)
C24 0.128(3) 0.0612(16) 0.0790(18) 0.0225(13) -0.0171(19) 0.0026(17)
C25 0.090(2) 0.097(2) 0.0754(18) 0.0093(15) 0.0143(16) -0.0251(18)
C26 0.081(2) 0.177(4) 0.144(3) -0.101(3) -0.009(3) 0.004(3)
C27 0.095(3) 0.226(5) 0.241(6) -0.178(5) 0.015(4) -0.021(3)
C28 0.340(11) 0.135(5) 0.121(4) -0.067(4) 0.104(6) -0.071(6)

loop_
_atom_type_symbol
_atom_type_description
_atom_type_scat_dispersion_real
_atom_type_scat_dispersion_imag
_atom_type_scat_source
C C 0.0033 0.0016 'International Tables Vol C Tables 4.2.6.8 and 6.1.1.4'
H H 0.0000 0.0000 'International Tables Vol C Tables 4.2.6.8 and 6.1.1.4'
N N 0.0061 0.0033 'International Tables Vol C Tables 4.2.6.8 and 6.1.1.4'
O O 0.0106 0.0060 'International Tables Vol C Tables 4.2.6.8 and 6.1.1.4'

loop_
_geom_angle_atom_site_label_1
_geom_angle_atom_site_label_2
_geom_angle_atom_site_label_3
_geom_angle
C7 O1 C13 119.45(16)
C5 O2 C14 107.93(17)
C12 N1 C4 120.86(18)
C12 N1 C5 127.49(18)
C4 N1 C5 111.13(17)
C27 C1 C28 120.0(7)
C27 C1 H1 120.0
C28 C1 H1 120.0
C3 C2 C28 116.3(5)
C3 C2 H2 121.9
C28 C2 H2 121.9
C26 C3 C2 118.9(4)
C26 C3 C4 121.8(3)
C2 C3 C4 119.3(4)
N1 C4 C3 113.6(2)
N1 C4 C14 99.71(19)
C3 C4 C14 115.0(2)
N1 C4 H4 109.4
C3 C4 H4 109.4
C14 C4 H4 109.4
O2 C5 N1 103.66(16)
O2 C5 C6 112.69(18)
N1 C5 C6 112.75(16)
O2 C5 H5 109.2
N1 C5 H5 109.2
C6 C5 H5 109.2
C7 C6 C15 127.8(2)
C7 C6 C5 116.09(19)
C15 C6 C5 115.96(17)
C6 C7 O1 114.8(2)
C6 C7 C8 129.1(2)
O1 C7 C8 115.57(18)
C22 C8 C9 118.1(2)
C22 C8 C7 123.1(2)
C9 C8 C7 118.8(2)
C10 C9 C8 120.6(3)
C10 C9 H9 119.7
C8 C9 H9 119.7
C11 C10 C9 121.0(3)
C11 C10 H10 119.5
C9 C10 H10 119.5
C10 C11 C23 119.1(3)
C10 C11 H11 120.5
C23 C11 H11 120.5
O4 C12 N1 120.3(2)
O4 C12 C13 117.9(2)
N1 C12 C13 121.7(2)
O1 C13 C24 110.3(2)
O1 C13 C12 113.38(17)
C24 C13 C12 109.2(2)
O1 C13 C25 103.0(2)
C24 C13 C25 112.6(2)
C12 C13 C25 108.4(2)
O2 C14 C4 105.07(19)
O2 C14 H14A 110.7
C4 C14 H14A 110.7
O2 C14 H14B 110.7
C4 C14 H14B 110.7
H14A C14 H14B 108.8
O3 C15 C16 121.5(2)
O3 C15 C6 119.9(2)
C16 C15 C6 118.41(19)
C21 C16 C17 118.7(2)
C21 C16 C15 122.1(2)
C17 C16 C15 119.1(2)
C18 C17 C16 120.1(3)
C18 C17 H17 120.0
C16 C17 H17 120.0
C19 C18 C17 120.3(3)
C19 C18 H18 119.8
C17 C18 H18 119.8
C18 C19 C20 121.0(3)
C18 C19 H19 119.5
C20 C19 H19 119.5
C19 C20 C21 119.3(3)
C19 C20 H20 120.4
C21 C20 H20 120.4
C16 C21 C20 120.5(3)
C16 C21 H21 119.8
C20 C21 H21 119.8
C23 C22 C8 120.4(3)
C23 C22 H22 119.8
C8 C22 H22 119.8
C11 C23 C22 120.9(3)
C11 C23 H23 119.6
C22 C23 H23 119.6
C13 C24 H24A 109.5
C13 C24 H24B 109.5
H24A C24 H24B 109.5
C13 C24 H24C 109.5
H24A C24 H24C 109.5
H24B C24 H24C 109.5
C13 C25 H25A 109.5
C13 C25 H25B 109.5
H25A C25 H25B 109.5
C13 C25 H25C 109.5
H25A C25 H25C 109.5
H25B C25 H25C 109.5
C3 C26 C27 123.0(4)
C3 C26 H26 118.5
C27 C26 H26 118.5
C1 C27 C26 119.3(6)
C1 C27 H27 120.3
C26 C27 H27 120.3
C1 C28 C2 122.4(7)
C1 C28 H28 118.8
C2 C28 H28 118.8

loop_
_geom_bond_atom_site_label_1
_geom_bond_atom_site_label_2
_geom_bond_distance
O1 C7 1.384(3)
O1 C13 1.462(3)
O2 C5 1.413(2)
O2 C14 1.431(3)
O3 C15 1.218(3)
O4 C12 1.213(3)
N1 C12 1.355(3)
N1 C4 1.472(3)
N1 C5 1.473(3)
C1 C27 1.326(9)
C1 C28 1.343(10)
C1 H1 0.9300
C2 C3 1.372(4)
C2 C28 1.440(8)
C2 H2 0.9300
C3 C26 1.367(5)
C3 C4 1.500(4)
C4 C14 1.515(4)
C4 H4 0.9800
C5 C6 1.512(3)
C5 H5 0.9800
C6 C7 1.340(3)
C6 C15 1.499(3)
C7 C8 1.470(3)
C8 C22 1.382(4)
C8 C9 1.394(3)
C9 C10 1.374(4)
C9 H9 0.9300
C10 C11 1.359(4)
C10 H10 0.9300
C11 C23 1.376(4)
C11 H11 0.9300
C12 C13 1.520(3)
C13 C24 1.513(4)
C13 C25 1.524(4)
C14 H14A 0.9700
C14 H14B 0.9700
C15 C16 1.486(3)
C16 C21 1.382(3)
C16 C17 1.388(3)
C17 C18 1.377(4)
C17 H17 0.9300
C18 C19 1.360(5)
C18 H18 0.9300
C19 C20 1.360(4)
C19 H19 0.9300
C20 C21 1.393(4)
C20 H20 0.9300
C21 H21 0.9300
C22 C23 1.381(4)
C22 H22 0.9300
C23 H23 0.9300
C24 H24A 0.9600
C24 H24B 0.9600
C24 H24C 0.9600
C25 H25A 0.9600
C25 H25B 0.9600
C25 H25C 0.9600
C26 C27 1.373(5)
C26 H26 0.9300
C27 H27 0.9300
C28 H28 0.9300
